data_7036372
loop_
_publ_author_name
'Modak, Sudipta'
'Gangwar, Manoj Kumar'
'Nageswar Rao, Mitta'
'Madasu, Mahesh'
'Kalita, Alok Ch'
'Dorcet, Vincent'
'Shejale, Mayuri Arun'
'Butcher, Ray J.'
'Ghosh, Prasenjit'

_publ_section_title
;
 Fluoride-free Hiyama coupling by palladium abnormal N-heterocyclic
 carbene complexes.
;
_journal_issue 40
_journal_name_full 'Dalton transactions (Cambridge, England : 2003)'
_journal_page_first 17617
_journal_page_last 17628
_journal_paper_doi 10.1039/c5dt02317c
_journal_volume 44
_journal_year 2015
_chemical_formula_moiety 'C22 H28 I2 N4 O Pd'
_chemical_formula_sum 'C22 H28 I2 N4 O Pd'
_chemical_formula_weight 724.68
_chemical_name_systematic
;
?
;
_space_group_IT_number 9
_symmetry_cell_setting monoclinic
_symmetry_space_group_name_Hall 'C -2yc'
_symmetry_space_group_name_H-M 'C 1 c 1'
_atom_sites_solution_hydrogens geom
_atom_sites_solution_primary direct
_atom_sites_solution_secondary difmap
_audit_creation_method SHELXL-97
_audit_update_record
;
2013-02-28 deposited with the CCDC.
2015-09-02 downloaded from the CCDC.
;
_cell_angle_alpha 90.00
_cell_angle_beta 110.425(7)
_cell_angle_gamma 90.00
_cell_formula_units_Z 4
_cell_length_a 18.443(10)
_cell_length_b 17.780(11)
_cell_length_c 8.017(5)
_cell_measurement_reflns_used 3570
_cell_measurement_temperature 100(2)
_cell_measurement_theta_max 25.360
_cell_measurement_theta_min 3.51
_cell_volume 2464(3)
_computing_cell_refinement 'Rigaku CrystalClear'
_computing_data_collection 'Rigaku CrystalClear'
_computing_data_reduction 'Rigaku CrystalClear'
_computing_molecular_graphics 'Rigaku SHELXTL (Sheldrick, 2008)'
_computing_publication_material 'Rigaku SHELXTL (Sheldrick, 2008)'
_computing_structure_refinement 'SHELXS-97 (Sheldrick, 2008)'
_computing_structure_solution 'SHELXS-97 (Sheldrick, 2008)'
_diffrn_ambient_temperature 100(2)
_diffrn_measured_fraction_theta_full 0.977
_diffrn_measured_fraction_theta_max 0.977
_diffrn_measurement_device_type 'Rigaku CCD'
_diffrn_measurement_method '\w scans'
_diffrn_radiation_monochromator graphite
_diffrn_radiation_source 'fine-focus sealed tube'
_diffrn_radiation_type MoK\a
_diffrn_radiation_wavelength 0.71073
_diffrn_reflns_av_R_equivalents 0.0640
_diffrn_reflns_av_sigmaI/netI 0.0473
_diffrn_reflns_limit_h_max 18
_diffrn_reflns_limit_h_min -22
_diffrn_reflns_limit_k_max 13
_diffrn_reflns_limit_k_min -21
_diffrn_reflns_limit_l_max 9
_diffrn_reflns_limit_l_min -9
_diffrn_reflns_number 7282
_diffrn_reflns_theta_full 25.36
_diffrn_reflns_theta_max 25.36
_diffrn_reflns_theta_min 3.51
_exptl_absorpt_coefficient_mu 3.280
_exptl_absorpt_correction_T_max 0.394
_exptl_absorpt_correction_T_min 0.285
_exptl_absorpt_correction_type multi-scan
_exptl_absorpt_process_details CrystalClear
_exptl_crystal_colour Colorless
_exptl_crystal_density_diffrn 1.954
_exptl_crystal_density_method 'not measured'
_exptl_crystal_description Prism
_exptl_crystal_F_000 1392
_exptl_crystal_size_max 0.371
_exptl_crystal_size_mid 0.326
_exptl_crystal_size_min 0.284
_refine_diff_density_max 2.147
_refine_diff_density_min -1.405
_refine_diff_density_rms 0.261
_refine_ls_abs_structure_details 'Flack H D (1983), Acta Cryst. A39, 876-881'
_refine_ls_abs_structure_Flack 0.04(4)
_refine_ls_extinction_method none
_refine_ls_goodness_of_fit_ref 1.067
_refine_ls_hydrogen_treatment constr
_refine_ls_matrix_type full
_refine_ls_number_parameters 272
_refine_ls_number_reflns 3685
_refine_ls_number_restraints 2
_refine_ls_restrained_S_all 1.066
_refine_ls_R_factor_all 0.0566
_refine_ls_R_factor_gt 0.0559
_refine_ls_shift/su_max 0.001
_refine_ls_shift/su_mean 0.000
_refine_ls_structure_factor_coef Fsqd
_refine_ls_weighting_details 'calc w=1/[\s^2^(Fo^2^)+(0.1184P)^2^+0.0000P] where P=(Fo^2^+2Fc^2^)/3'
_refine_ls_weighting_scheme calc
_refine_ls_wR_factor_gt 0.1481
_refine_ls_wR_factor_ref 0.1490
_reflns_number_gt 3570
_reflns_number_total 4514
_reflns_threshold_expression >2sigma(I)
_cod_data_source_file c5dt02317c2.cif
_cod_data_source_block pg112
_cod_depositor_comments
;
The following automatic conversions were performed:

'_symmetry_cell_setting' value 'Monoclinic' changed to 'monoclinic'
according to
/usr/data/users/saulius/crontab/automatic-downloads/rss-feeds/RSC/lib/dictionaries/cif_core.dic
dictionary named 'cif_core.dic' version 2.4.2 from 2011-04-26.

Automatic conversion script
Id: cif_fix_values 3271 2015-04-21 07:52:19Z andrius 

 Adding full bibliography for 7036370--7036375.cif.
;
_cod_original_cell_volume 2463(3)
_cod_original_sg_symbol_H-M 'C c'
_cod_database_code 7036372

loop_
_symmetry_equiv_pos_as_xyz
'x, y, z'
'x, -y, z+1/2'
'x+1/2, y+1/2, z'
'x+1/2, -y+1/2, z+1/2'

loop_
_atom_site_label
_atom_site_type_symbol
_atom_site_fract_x
_atom_site_fract_y
_atom_site_fract_z
_atom_site_U_iso_or_equiv
_atom_site_adp_type
_atom_site_occupancy
_atom_site_symmetry_multiplicity
_atom_site_calc_flag
_atom_site_refinement_flags
I1 I 0.48486(3) 0.59073(4) 0.69879(7) 0.0278(2) Uani 1 1 d .
I2 I 0.44957(4) 0.78192(3) 0.18004(8) 0.0228(2) Uani 1 1 d .
Pd1 Pd 0.46789(5) 0.68554(4) 0.44028(11) 0.0177(2) Uani 1 1 d .
O1 O 0.3433(5) 0.8558(4) 0.7463(10) 0.0224(16) Uani 1 1 d .
H1A H 0.2951 0.8617 0.7040 0.034 Uiso 1 1 calc R
N1 N 0.2998(6) 0.6658(5) 0.3666(12) 0.0193(18) Uani 1 1 d .
N2 N 0.2341(6) 0.6953(5) 0.3726(12) 0.0187(19) Uani 1 1 d .
N3 N 0.2550(5) 0.7599(5) 0.4533(12) 0.0205(18) Uani 1 1 d .
N4 N 0.5784(6) 0.6609(5) 0.4435(13) 0.0235(19) Uani 1 1 d .
C1B C 0.3343(7) 0.7725(5) 0.5035(15) 0.018(2) Uani 1 1 d .
C2B C 0.3623(6) 0.7106(6) 0.4386(14) 0.019(2) Uani 1 1 d .
C3B C 0.6360(7) 0.7124(5) 0.4955(15) 0.021(2) Uani 1 1 d .
H3BA H 0.6240 0.7620 0.5212 0.025 Uiso 1 1 calc R
C4B C 0.7116(8) 0.6957(7) 0.5130(18) 0.033(3) Uani 1 1 d .
H4BA H 0.7505 0.7333 0.5509 0.040 Uiso 1 1 calc R
C5B C 0.7305(8) 0.6235(7) 0.4747(17) 0.032(3) Uani 1 1 d .
H5BA H 0.7819 0.6105 0.4854 0.039 Uiso 1 1 calc R
C6B C 0.6719(9) 0.5723(8) 0.421(2) 0.046(4) Uani 1 1 d .
H6BA H 0.6827 0.5223 0.3952 0.055 Uiso 1 1 calc R
C7B C 0.5977(10) 0.5914(7) 0.404(3) 0.049(4) Uani 1 1 d .
H7BA H 0.5582 0.5545 0.3629 0.059 Uiso 1 1 calc R
C8B C 0.3187(7) 0.5987(5) -0.0007(17) 0.024(2) Uani 1 1 d .
H8BA H 0.3727 0.6012 0.0643 0.029 Uiso 1 1 calc R
C9B C 0.2923(7) 0.6025(6) -0.1842(17) 0.030(3) Uani 1 1 d .
H9BA H 0.3279 0.6088 -0.2448 0.036 Uiso 1 1 calc R
C10B C 0.2118(8) 0.5971(6) -0.2821(16) 0.030(2) Uani 1 1 d .
H10A H 0.1927 0.5985 -0.4085 0.036 Uiso 1 1 calc R
C11B C 0.1619(8) 0.5897(6) -0.1880(18) 0.030(3) Uani 1 1 d .
H11A H 0.1080 0.5858 -0.2519 0.036 Uiso 1 1 calc R
C12B C 0.1878(8) 0.5878(6) -0.0061(18) 0.028(3) Uani 1 1 d .
H12A H 0.1522 0.5840 0.0552 0.033 Uiso 1 1 calc R
C13B C 0.2676(7) 0.5915(5) 0.0889(16) 0.022(2) Uani 1 1 d .
C14A C 0.2953(7) 0.5899(5) 0.2876(16) 0.026(2) Uani 1 1 d .
H14A H 0.2598 0.5584 0.3262 0.031 Uiso 1 1 calc R
H14B H 0.3472 0.5663 0.3329 0.031 Uiso 1 1 calc R
C15A C 0.3543(6) 0.9104(5) 0.4823(14) 0.020(2) Uani 1 1 d .
H15A H 0.3726 0.9008 0.3820 0.024 Uiso 1 1 calc R
H15B H 0.2977 0.9184 0.4324 0.024 Uiso 1 1 calc R
C16A C 0.3933(7) 0.9819(5) 0.5803(14) 0.020(2) Uani 1 1 d .
H16A H 0.3830 1.0240 0.4945 0.024 Uiso 1 1 calc R
H16B H 0.3705 0.9950 0.6715 0.024 Uiso 1 1 calc R
C17A C 0.4803(8) 0.9718(6) 0.6697(17) 0.028(3) Uani 1 1 d .
H17A H 0.5020 1.0163 0.7450 0.033 Uiso 1 1 calc R
H17B H 0.5044 0.9688 0.5773 0.033 Uiso 1 1 calc R
C18A C 0.5001(8) 0.9009(6) 0.7847(15) 0.028(2) Uani 1 1 d .
H18A H 0.5569 0.8937 0.8284 0.034 Uiso 1 1 calc R
H18B H 0.4845 0.9084 0.8898 0.034 Uiso 1 1 calc R
C19A C 0.4626(6) 0.8319(5) 0.6908(15) 0.021(2) Uani 1 1 d .
H19A H 0.4749 0.7893 0.7757 0.026 Uiso 1 1 calc R
H19B H 0.4836 0.8199 0.5959 0.026 Uiso 1 1 calc R
C20A C 0.3718(6) 0.8412(5) 0.6055(13) 0.019(2) Uani 1 1 d .
C21A C 0.1930(6) 0.8110(6) 0.4698(15) 0.024(2) Uani 1 1 d .
H21A H 0.1655 0.8347 0.3530 0.029 Uiso 1 1 calc R
H21B H 0.2172 0.8514 0.5561 0.029 Uiso 1 1 calc R
C22A C 0.1355(8) 0.7688(7) 0.5306(18) 0.032(3) Uani 1 1 d .
H22A H 0.0962 0.8038 0.5404 0.048 Uiso 1 1 calc R
H22B H 0.1625 0.7458 0.6468 0.048 Uiso 1 1 calc R
H22C H 0.1106 0.7295 0.4439 0.048 Uiso 1 1 calc R

loop_
_atom_site_aniso_label
_atom_site_aniso_U_11
_atom_site_aniso_U_22
_atom_site_aniso_U_33
_atom_site_aniso_U_23
_atom_site_aniso_U_13
_atom_site_aniso_U_12
I1 0.0267(5) 0.0243(4) 0.0297(4) 0.0096(3) 0.0064(3) 0.0038(3)
I2 0.0244(4) 0.0251(3) 0.0195(4) 0.0037(3) 0.0085(3) 0.0012(3)
Pd1 0.0176(4) 0.0162(3) 0.0189(4) 0.0000(2) 0.0057(3) 0.0014(3)
O1 0.024(4) 0.023(3) 0.021(4) 0.002(3) 0.009(3) 0.005(3)
N1 0.022(5) 0.017(4) 0.018(4) 0.002(3) 0.006(4) 0.001(4)
N2 0.018(5) 0.020(4) 0.019(5) 0.003(3) 0.009(4) 0.002(4)
N3 0.022(5) 0.018(4) 0.022(4) -0.003(3) 0.008(4) -0.005(4)
N4 0.026(5) 0.020(4) 0.023(5) -0.004(4) 0.007(4) 0.004(4)
C1B 0.011(6) 0.021(4) 0.020(5) 0.001(4) 0.005(4) -0.004(4)
C2B 0.017(6) 0.021(5) 0.018(5) 0.001(4) 0.005(4) -0.001(4)
C3B 0.027(7) 0.018(4) 0.018(5) -0.001(4) 0.007(5) 0.001(4)
C4B 0.033(8) 0.029(6) 0.035(7) 0.001(5) 0.009(6) 0.005(5)
C5B 0.035(8) 0.033(6) 0.032(7) 0.006(5) 0.017(6) 0.007(5)
C6B 0.038(8) 0.033(6) 0.076(11) 0.009(6) 0.033(8) 0.012(6)
C7B 0.046(9) 0.021(6) 0.083(13) -0.006(6) 0.026(9) 0.006(5)
C8B 0.021(6) 0.018(5) 0.034(6) -0.009(4) 0.009(5) -0.007(4)
C9B 0.037(7) 0.025(5) 0.033(7) -0.004(4) 0.020(6) 0.005(5)
C10B 0.039(7) 0.032(6) 0.016(5) 0.003(4) 0.007(5) -0.007(5)
C11B 0.031(7) 0.016(5) 0.033(6) -0.001(4) -0.001(5) -0.007(4)
C12B 0.029(7) 0.020(5) 0.035(7) 0.000(4) 0.011(6) -0.011(4)
C13B 0.027(6) 0.022(5) 0.018(5) -0.001(4) 0.011(5) -0.001(4)
C14A 0.029(6) 0.015(5) 0.031(6) 0.000(4) 0.008(5) 0.003(4)
C15A 0.024(6) 0.019(5) 0.018(5) 0.003(4) 0.010(4) -0.002(4)
C16A 0.025(6) 0.013(4) 0.025(5) 0.002(4) 0.013(5) -0.002(4)
C17A 0.039(7) 0.018(4) 0.031(7) 0.002(4) 0.017(6) -0.009(5)
C18A 0.040(7) 0.027(5) 0.020(6) -0.002(4) 0.015(5) -0.003(5)
C19A 0.020(7) 0.018(4) 0.022(5) -0.004(4) 0.001(5) 0.004(4)
C20A 0.022(6) 0.022(5) 0.015(5) 0.005(4) 0.010(4) 0.004(4)
C21A 0.026(7) 0.023(5) 0.027(6) 0.007(4) 0.013(5) 0.008(4)
C22A 0.030(7) 0.033(6) 0.040(7) 0.001(5) 0.019(6) 0.004(5)

loop_
_atom_type_symbol
_atom_type_description
_atom_type_scat_dispersion_real
_atom_type_scat_dispersion_imag
_atom_type_scat_source
C C 0.0033 0.0016 'International Tables Vol C Tables 4.2.6.8 and 6.1.1.4'
H H 0.0000 0.0000 'International Tables Vol C Tables 4.2.6.8 and 6.1.1.4'
N N 0.0061 0.0033 'International Tables Vol C Tables 4.2.6.8 and 6.1.1.4'
O O 0.0106 0.0060 'International Tables Vol C Tables 4.2.6.8 and 6.1.1.4'
Pd Pd -0.9988 1.0072 'International Tables Vol C Tables 4.2.6.8 and 6.1.1.4'
I I -0.4742 1.8119 'International Tables Vol C Tables 4.2.6.8 and 6.1.1.4'

loop_
_geom_angle_atom_site_label_1
_geom_angle_atom_site_label_2
_geom_angle_atom_site_label_3
_geom_angle
C2B Pd1 N4 179.2(4)
C2B Pd1 I1 89.8(3)
N4 Pd1 I1 90.5(3)
C2B Pd1 I2 89.7(3)
N4 Pd1 I2 90.1(3)
I1 Pd1 I2 179.41(4)
C20A O1 H1A 109.5
N2 N1 C2B 113.7(9)
N2 N1 C14A 117.2(9)
C2B N1 C14A 129.1(9)
N3 N2 N1 104.4(9)
N2 N3 C1B 112.5(8)
N2 N3 C21A 118.2(9)
C1B N3 C21A 129.2(8)
C7B N4 C3B 116.6(11)
C7B N4 Pd1 121.8(9)
C3B N4 Pd1 121.5(7)
N3 C1B C2B 104.7(9)
N3 C1B C20A 121.8(9)
C2B C1B C20A 133.5(10)
N1 C2B C1B 104.6(9)
N1 C2B Pd1 123.8(7)
C1B C2B Pd1 131.6(8)
N4 C3B C4B 122.7(10)
N4 C3B H3BA 118.6
C4B C3B H3BA 118.6
C3B C4B C5B 119.7(12)
C3B C4B H4BA 120.1
C5B C4B H4BA 120.1
C6B C5B C4B 117.0(12)
C6B C5B H5BA 121.5
C4B C5B H5BA 121.5
C5B C6B C7B 121.3(13)
C5B C6B H6BA 119.3
C7B C6B H6BA 119.3
N4 C7B C6B 122.6(14)
N4 C7B H7BA 118.7
C6B C7B H7BA 118.7
C13B C8B C9B 120.6(11)
C13B C8B H8BA 119.7
C9B C8B H8BA 119.7
C8B C9B C10B 119.9(10)
C8B C9B H9BA 120.1
C10B C9B H9BA 120.1
C11B C10B C9B 118.1(11)
C11B C10B H10A 121.0
C9B C10B H10A 121.0
C12B C11B C10B 122.2(12)
C12B C11B H11A 118.9
C10B C11B H11A 118.9
C11B C12B C13B 119.1(11)
C11B C12B H12A 120.4
C13B C12B H12A 120.4
C8B C13B C12B 120.1(11)
C8B C13B C14A 121.1(11)
C12B C13B C14A 118.7(10)
N1 C14A C13B 112.7(8)
N1 C14A H14A 109.0
C13B C14A H14A 109.0
N1 C14A H14B 109.0
C13B C14A H14B 109.0
H14A C14A H14B 107.8
C16A C15A C20A 112.2(9)
C16A C15A H15A 109.2
C20A C15A H15A 109.2
C16A C15A H15B 109.2
C20A C15A H15B 109.2
H15A C15A H15B 107.9
C17A C16A C15A 111.9(8)
C17A C16A H16A 109.2
C15A C16A H16A 109.2
C17A C16A H16B 109.2
C15A C16A H16B 109.2
H16A C16A H16B 107.9
C16A C17A C18A 111.8(9)
C16A C17A H17A 109.3
C18A C17A H17A 109.3
C16A C17A H17B 109.3
C18A C17A H17B 109.3
H17A C17A H17B 107.9
C19A C18A C17A 114.0(10)
C19A C18A H18A 108.8
C17A C18A H18A 108.8
C19A C18A H18B 108.8
C17A C18A H18B 108.8
H18A C18A H18B 107.7
C18A C19A C20A 111.7(8)
C18A C19A H19A 109.3
C20A C19A H19A 109.3
C18A C19A H19B 109.3
C20A C19A H19B 109.3
H19A C19A H19B 107.9
O1 C20A C1B 110.7(8)
O1 C20A C15A 108.1(7)
C1B C20A C15A 110.4(8)
O1 C20A C19A 107.7(8)
C1B C20A C19A 111.6(8)
C15A C20A C19A 108.3(8)
N3 C21A C22A 111.7(8)
N3 C21A H21A 109.3
C22A C21A H21A 109.3
N3 C21A H21B 109.3
C22A C21A H21B 109.3
H21A C21A H21B 107.9
C21A C22A H22A 109.5
C21A C22A H22B 109.5
H22A C22A H22B 109.5
C21A C22A H22C 109.5
H22A C22A H22C 109.5
H22B C22A H22C 109.5

loop_
_geom_bond_atom_site_label_1
_geom_bond_atom_site_label_2
_geom_bond_distance
I1 Pd1 2.6041(15)
I2 Pd1 2.6290(15)
Pd1 C2B 1.993(11)
Pd1 N4 2.077(10)
O1 C20A 1.425(11)
O1 H1A 0.8400
N1 N2 1.337(13)
N1 C2B 1.353(14)
N1 C14A 1.480(12)
N2 N3 1.308(13)
N3 C1B 1.393(15)
N3 C21A 1.502(13)
N4 C7B 1.352(15)
N4 C3B 1.353(15)
C1B C2B 1.393(15)
C1B C20A 1.498(14)
C3B C4B 1.384(17)
C3B H3BA 0.9500
C4B C5B 1.391(17)
C4B H4BA 0.9500
C5B C6B 1.36(2)
C5B H5BA 0.9500
C6B C7B 1.37(2)
C6B H6BA 0.9500
C7B H7BA 0.9500
C8B C13B 1.375(15)
C8B C9B 1.380(18)
C8B H8BA 0.9500
C9B C10B 1.420(19)
C9B H9BA 0.9500
C10B C11B 1.384(18)
C10B H10A 0.9500
C11B C12B 1.367(18)
C11B H11A 0.9500
C12B C13B 1.404(19)
C12B H12A 0.9500
C13B C14A 1.494(17)
C14A H14A 0.9900
C14A H14B 0.9900
C15A C16A 1.533(13)
C15A C20A 1.540(12)
C15A H15A 0.9900
C15A H15B 0.9900
C16A C17A 1.523(19)
C16A H16A 0.9900
C16A H16B 0.9900
C17A C18A 1.529(15)
C17A H17A 0.9900
C17A H17B 0.9900
C18A C19A 1.479(14)
C18A H18A 0.9900
C18A H18B 0.9900
C19A C20A 1.582(15)
C19A H19A 0.9900
C19A H19B 0.9900
C21A C22A 1.511(15)
C21A H21A 0.9900
C21A H21B 0.9900
C22A H22A 0.9800
C22A H22B 0.9800
C22A H22C 0.9800

loop_
_geom_torsion_atom_site_label_1
_geom_torsion_atom_site_label_2
_geom_torsion_atom_site_label_3
_geom_torsion_atom_site_label_4
_geom_torsion
C2B N1 N2 N3 -1.3(11)
C14A N1 N2 N3 177.6(8)
N1 N2 N3 C1B -1.0(11)
N1 N2 N3 C21A 175.4(8)
C2B Pd1 N4 C7B 173(100)
I1 Pd1 N4 C7B 63.6(12)
I2 Pd1 N4 C7B -116.6(12)
C2B Pd1 N4 C3B -3(34)
I1 Pd1 N4 C3B -112.3(8)
I2 Pd1 N4 C3B 67.5(8)
N2 N3 C1B C2B 2.8(12)
C21A N3 C1B C2B -173.1(10)
N2 N3 C1B C20A -177.1(9)
C21A N3 C1B C20A 7.0(16)
N2 N1 C2B C1B 3.0(12)
C14A N1 C2B C1B -175.8(10)
N2 N1 C2B Pd1 -176.9(7)
C14A N1 C2B Pd1 4.4(15)
N3 C1B C2B N1 -3.3(11)
C20A C1B C2B N1 176.6(11)
N3 C1B C2B Pd1 176.5(8)
C20A C1B C2B Pd1 -3.5(19)
N4 Pd1 C2B N1 174(100)
I1 Pd1 C2B N1 -76.7(8)
I2 Pd1 C2B N1 103.5(8)
N4 Pd1 C2B C1B -6(35)
I1 Pd1 C2B C1B 103.5(10)
I2 Pd1 C2B C1B -76.3(10)
C7B N4 C3B C4B -1.6(18)
Pd1 N4 C3B C4B 174.6(9)
N4 C3B C4B C5B 0.5(19)
C3B C4B C5B C6B -0.1(19)
C4B C5B C6B C7B 1(2)
C3B N4 C7B C6B 2(2)
Pd1 N4 C7B C6B -173.9(13)
C5B C6B C7B N4 -2(3)
C13B C8B C9B C10B -1.5(15)
C8B C9B C10B C11B 1.4(16)
C9B C10B C11B C12B 0.2(16)
C10B C11B C12B C13B -1.7(16)
C9B C8B C13B C12B 0.1(14)
C9B C8B C13B C14A -177.9(9)
C11B C12B C13B C8B 1.5(15)
C11B C12B C13B C14A 179.6(9)
N2 N1 C14A C13B 81.4(12)
C2B N1 C14A C13B -99.9(13)
C8B C13B C14A N1 89.4(12)
C12B C13B C14A N1 -88.6(12)
C20A C15A C16A C17A 55.5(11)
C15A C16A C17A C18A -51.0(12)
C16A C17A C18A C19A 52.0(13)
C17A C18A C19A C20A -54.6(13)
N3 C1B C20A O1 44.4(13)
C2B C1B C20A O1 -135.5(12)
N3 C1B C20A C15A -75.2(12)
C2B C1B C20A C15A 104.9(13)
N3 C1B C20A C19A 164.3(9)
C2B C1B C20A C19A -15.6(16)
C16A C15A C20A O1 60.2(11)
C16A C15A C20A C1B -178.6(8)
C16A C15A C20A C19A -56.2(10)
C18A C19A C20A O1 -60.9(11)
C18A C19A C20A C1B 177.4(9)
C18A C19A C20A C15A 55.7(11)
N2 N3 C21A C22A 46.0(14)
C1B N3 C21A C22A -138.2(11)
